data_2018333
loop_
_publ_author_name
'Song, Li'
'Ling, Chun'
'Wang, Xinping'

_publ_section_title
;
 A novel heterometallic dinuclear compound:
 <i>rac</i>-pentaaqua-1\k^5^<i>O</i>-(\m-2-sulfidoacetato-1:2\k^3^<i>O</i>:<i>O</i>',<i>S</i>)bis(2-sulfidoacetato-2\k^2^<i>O</i>,<i>S</i>)manganese(II)tin(IV)
;
_journal_coeditor_code QS3008
_journal_issue 12
_journal_name_full 'Acta Crystallographica Section C'
_journal_page_first m384
_journal_page_last m386
_journal_paper_doi 10.1107/S0108270111047329
_journal_volume 67
_journal_year 2011
_chemical_formula_iupac '[Mn Sn (C2 H2 O2 S)3 (H2 O)5]'
_chemical_formula_moiety 'C6 H16 Mn O11 S3 Sn'
_chemical_formula_sum 'C6 H16 Mn O11 S3 Sn'
_chemical_formula_weight 534.05
_chemical_name_systematic
;
<i>rac</i>-pentaaqua-1\k^5^<i>O</i>-(\m-2-sulfidoacetato-
1:2\k^3^<i>O</i>:<i>O</i>',<i>S</i>)bis(2-sulfidoacetato-
2\k^2^<i>O</i>,<i>S</i>)manganese(II)tin(IV)
;
_space_group_IT_number 14
_symmetry_cell_setting monoclinic
_symmetry_space_group_name_Hall '-P 2ybc'
_symmetry_space_group_name_H-M 'P 1 21/c 1'
_atom_sites_solution_hydrogens geom
_atom_sites_solution_primary direct
_atom_sites_solution_secondary difmap
_audit_creation_method SHELXL97
_cell_angle_alpha 90.00
_cell_angle_beta 96.631(2)
_cell_angle_gamma 90.00
_cell_formula_units_Z 4
_cell_length_a 9.8901(14)
_cell_length_b 10.4992(14)
_cell_length_c 15.883(2)
_cell_measurement_reflns_used 4285
_cell_measurement_temperature 293(2)
_cell_measurement_theta_max 27.4797
_cell_measurement_theta_min 3.0184
_cell_volume 1638.2(4)
_computing_cell_refinement 'PROCESS-AUTO (Rigaku, 1998)'
_computing_data_collection 'PROCESS-AUTO (Rigaku, 1998)'
_computing_data_reduction 'CrystalStructure (Rigaku/MSC, 2004)'
_computing_molecular_graphics 'SHELXTL (Sheldrick, 2008)'
_computing_publication_material 'SHELXTL (Sheldrick, 2008)'
_computing_structure_refinement 'SHELXL97 (Sheldrick, 2008)'
_computing_structure_solution 'SHELXS97 (Sheldrick, 2008)'
_diffrn_ambient_temperature 293(2)
_diffrn_detector_area_resol_mean 14.6306
_diffrn_measured_fraction_theta_full 0.995
_diffrn_measured_fraction_theta_max 0.995
_diffrn_measurement_device_type 'Rigaku R-AXIS RAPID'
_diffrn_measurement_method 'CCD profile fitting'
_diffrn_radiation_monochromator graphite
_diffrn_radiation_source 'fine-focus sealed tube'
_diffrn_radiation_type MoK\a
_diffrn_radiation_wavelength 0.71075
_diffrn_reflns_av_R_equivalents 0.0150
_diffrn_reflns_av_sigmaI/netI 0.0147
_diffrn_reflns_limit_h_max 12
_diffrn_reflns_limit_h_min -12
_diffrn_reflns_limit_k_max 8
_diffrn_reflns_limit_k_min -13
_diffrn_reflns_limit_l_max 20
_diffrn_reflns_limit_l_min -20
_diffrn_reflns_number 12118
_diffrn_reflns_theta_full 27.48
_diffrn_reflns_theta_max 27.48
_diffrn_reflns_theta_min 2.33
_exptl_absorpt_coefficient_mu 2.726
_exptl_absorpt_correction_T_max 1.0000
_exptl_absorpt_correction_T_min 0.6699
_exptl_absorpt_correction_type multi-scan
_exptl_absorpt_process_details '(ABSCOR; Higashi, 1995)'
_exptl_crystal_colour colourless
_exptl_crystal_density_diffrn 2.165
_exptl_crystal_density_method 'not measured'
_exptl_crystal_description platelet
_exptl_crystal_F_000 1052
_exptl_crystal_size_max 0.30
_exptl_crystal_size_mid 0.25
_exptl_crystal_size_min 0.15
_refine_diff_density_max 0.515
_refine_diff_density_min -0.548
_refine_ls_extinction_method none
_refine_ls_goodness_of_fit_ref 1.059
_refine_ls_hydrogen_treatment mixed
_refine_ls_matrix_type full
_refine_ls_number_parameters 239
_refine_ls_number_reflns 3738
_refine_ls_number_restraints 11
_refine_ls_restrained_S_all 1.060
_refine_ls_R_factor_all 0.0199
_refine_ls_R_factor_gt 0.0183
_refine_ls_shift/su_max 0.002
_refine_ls_shift/su_mean 0.000
_refine_ls_structure_factor_coef Fsqd
_refine_ls_weighting_details 'calc w = 1/[\s^2^(Fo^2^)+(0.0230P)^2^+0.6191P] where P=(Fo^2^+2Fc^2^)/3'
_refine_ls_weighting_scheme calc
_refine_ls_wR_factor_gt 0.0428
_refine_ls_wR_factor_ref 0.0438
_reflns_number_gt 3504
_reflns_number_total 3738
_reflns_threshold_expression I>2\s(I)
_cod_data_source_file qs3008.cif
_cod_data_source_block I
_cod_original_sg_symbol_H-M 'P 21/c'
_cod_database_code 2018333
_cod_database_fobs_code 2018333

loop_
_symmetry_equiv_pos_as_xyz
'x, y, z'
'-x, y+1/2, -z+1/2'
'-x, -y, -z'
'x, -y-1/2, z-1/2'

loop_
_atom_site_type_symbol
_atom_site_label
_atom_site_fract_x
_atom_site_fract_y
_atom_site_fract_z
_atom_site_U_iso_or_equiv
_atom_site_adp_type
_atom_site_calc_flag
_atom_site_refinement_flags
_atom_site_occupancy
_atom_site_symmetry_multiplicity
Sn Sn1 0.318797(11) 0.751087(10) 0.083368(7) 0.01907(4) Uani d . 1 1
Mn Mn1 -0.10411(3) 0.77439(3) 0.301722(16) 0.02136(7) Uani d . 1 1
S S1 0.44697(5) 0.64000(5) 0.20225(3) 0.03204(11) Uani d . 1 1
S S2 0.39108(4) 0.97173(4) 0.11072(3) 0.02711(10) Uani d . 1 1
S S3 0.45331(5) 0.69111(5) -0.03013(3) 0.02903(10) Uani d . 1 1
O O1 0.16684(12) 0.76078(12) 0.16776(8) 0.0241(3) Uani d . 1 1
O O2 0.10702(14) 0.73347(13) 0.29603(8) 0.0295(3) Uani d . 1 1
O O3 0.16236(12) 0.84667(11) 0.00016(7) 0.0246(3) Uani d . 1 1
O O4 0.10102(14) 1.01364(13) -0.08041(8) 0.0318(3) Uani d . 1 1
O O5 0.20285(13) 0.58560(12) 0.04056(8) 0.0279(3) Uani d . 1 1
O O6 0.16123(16) 0.43111(14) -0.05268(9) 0.0398(3) Uani d . 1 1
O O7 -0.11588(15) 0.56326(13) 0.30736(9) 0.0311(3) Uani d D 1 1
H H7B -0.188(2) 0.532(3) 0.3169(17) 0.059(9) Uiso d D 1 1
H H7A -0.054(3) 0.538(3) 0.3428(18) 0.085(12) Uiso d D 1 1
O O8 -0.07281(16) 0.76865(15) 0.43799(9) 0.0334(3) Uani d D 1 1
H H8A -0.006(2) 0.732(2) 0.4625(16) 0.043(7) Uiso d D 1 1
H H8B -0.091(3) 0.822(2) 0.4730(14) 0.050(7) Uiso d D 1 1
O O9 -0.31888(15) 0.81334(19) 0.31480(11) 0.0450(4) Uani d D 1 1
H H9B -0.357(3) 0.836(4) 0.3567(19) 0.131(16) Uiso d D 1 1
H H9A -0.372(3) 0.779(3) 0.2808(19) 0.078(12) Uiso d D 1 1
O O10 -0.05762(17) 0.97639(14) 0.31248(10) 0.0370(3) Uani d D 1 1
H H10B 0.006(2) 1.000(3) 0.2875(19) 0.075(10) Uiso d D 1 1
H H10A -0.055(3) 1.004(3) 0.3581(14) 0.088(12) Uiso d D 1 1
O O11 -0.16885(16) 0.77213(14) 0.16689(9) 0.0327(3) Uani d D 1 1
H H11A -0.146(3) 0.831(2) 0.1384(15) 0.049(8) Uiso d D 1 1
H H11B -0.172(3) 0.708(2) 0.1371(15) 0.048(7) Uiso d D 1 1
C C1 0.31509(18) 0.64221(19) 0.27223(11) 0.0272(4) Uani d . 1 1
H H1A 0.2883 0.5549 0.2816 0.033 Uiso calc R 1 1
H H1B 0.3539 0.6762 0.3265 0.033 Uiso calc R 1 1
C C2 0.18824(17) 0.71770(17) 0.24276(11) 0.0213(3) Uani d . 1 1
C C3 0.30522(19) 1.03381(18) 0.01192(12) 0.0301(4) Uani d . 1 1
H H3A 0.2785 1.1211 0.0213 0.036 Uiso calc R 1 1
H H3B 0.3699 1.0355 -0.0296 0.036 Uiso calc R 1 1
C C4 0.18047(17) 0.96085(16) -0.02544(10) 0.0218(3) Uani d . 1 1
C C5 0.3338(2) 0.57475(19) -0.07884(12) 0.0319(4) Uani d . 1 1
H H5A 0.2882 0.6116 -0.1305 0.038 Uiso calc R 1 1
H H5B 0.3852 0.5019 -0.0951 0.038 Uiso calc R 1 1
C C6 0.22642(18) 0.52715(17) -0.02674(11) 0.0242(4) Uani d . 1 1

loop_
_atom_site_aniso_label
_atom_site_aniso_U_11
_atom_site_aniso_U_22
_atom_site_aniso_U_33
_atom_site_aniso_U_12
_atom_site_aniso_U_13
_atom_site_aniso_U_23
Sn1 0.01906(7) 0.01916(7) 0.01911(7) 0.00021(4) 0.00269(5) -0.00011(4)
Mn1 0.02317(14) 0.01935(13) 0.02176(13) 0.00011(10) 0.00346(10) -0.00083(10)
S1 0.0256(2) 0.0442(3) 0.0266(2) 0.0136(2) 0.00407(17) 0.0061(2)
S2 0.0250(2) 0.0251(2) 0.0304(2) -0.00544(18) -0.00043(17) -0.00610(18)
S3 0.0269(2) 0.0350(3) 0.0267(2) -0.00384(19) 0.00958(17) -0.00233(19)
O1 0.0220(6) 0.0279(7) 0.0232(6) 0.0042(5) 0.0056(5) 0.0034(5)
O2 0.0249(7) 0.0397(8) 0.0252(6) 0.0006(5) 0.0086(5) -0.0019(5)
O3 0.0249(6) 0.0196(6) 0.0277(6) -0.0041(5) -0.0045(5) 0.0035(5)
O4 0.0386(7) 0.0245(7) 0.0300(6) -0.0015(6) -0.0061(5) 0.0051(5)
O5 0.0313(6) 0.0244(7) 0.0293(6) -0.0071(5) 0.0089(5) -0.0043(5)
O6 0.0564(9) 0.0292(8) 0.0347(7) -0.0160(7) 0.0093(6) -0.0089(6)
O7 0.0347(8) 0.0212(7) 0.0382(8) -0.0032(6) 0.0079(6) 0.0023(6)
O8 0.0353(8) 0.0406(9) 0.0233(7) 0.0162(6) -0.0012(6) -0.0030(6)
O9 0.0259(7) 0.0630(12) 0.0466(9) 0.0027(8) 0.0063(7) -0.0087(9)
O10 0.0496(9) 0.0208(7) 0.0393(8) -0.0036(7) 0.0003(7) 0.0006(6)
O11 0.0484(9) 0.0265(7) 0.0224(7) -0.0050(7) 0.0007(6) -0.0004(6)
C1 0.0263(8) 0.0322(10) 0.0228(8) 0.0027(8) 0.0024(7) 0.0024(7)
C2 0.0221(8) 0.0184(8) 0.0235(8) -0.0038(7) 0.0037(6) -0.0052(6)
C3 0.0298(9) 0.0239(9) 0.0359(10) -0.0068(8) 0.0014(8) 0.0033(8)
C4 0.0262(8) 0.0190(8) 0.0207(7) 0.0007(7) 0.0055(6) -0.0009(6)
C5 0.0421(11) 0.0287(10) 0.0258(9) -0.0048(8) 0.0084(8) -0.0036(8)
C6 0.0305(9) 0.0186(8) 0.0224(8) 0.0002(7) -0.0017(7) 0.0023(6)

loop_
_atom_type_symbol
_atom_type_description
_atom_type_scat_dispersion_real
_atom_type_scat_dispersion_imag
_atom_type_scat_source
C C 0.0033 0.0016 'International Tables Vol C Tables 4.2.6.8 and 6.1.1.4'
H H 0.0000 0.0000 'International Tables Vol C Tables 4.2.6.8 and 6.1.1.4'
O O 0.0106 0.0060 'International Tables Vol C Tables 4.2.6.8 and 6.1.1.4'
S S 0.1246 0.1234 'International Tables Vol C Tables 4.2.6.8 and 6.1.1.4'
Mn Mn 0.3368 0.7283 'International Tables Vol C Tables 4.2.6.8 and 6.1.1.4'
Sn Sn -0.6537 1.4246 'International Tables Vol C Tables 4.2.6.8 and 6.1.1.4'

loop_
_geom_angle_atom_site_label_1
_geom_angle_atom_site_label_2
_geom_angle_atom_site_label_3
_geom_angle
_geom_angle_publ_flag
O1 Sn1 O5 81.26(5) y
O1 Sn1 O3 81.68(5) y
O5 Sn1 O3 82.17(5) y
O1 Sn1 S3 163.97(4) y
O5 Sn1 S3 82.78(3) y
O3 Sn1 S3 94.63(4) y
O1 Sn1 S1 82.95(4) y
O5 Sn1 S1 93.94(4) y
O3 Sn1 S1 164.55(4) y
S3 Sn1 S1 99.725(19) y
O1 Sn1 S2 93.21(4) y
O5 Sn1 S2 162.85(4) y
O3 Sn1 S2 80.97(3) y
S3 Sn1 S2 101.658(17) y
S1 Sn1 S2 101.512(19) y
O2 Mn1 O8 90.52(5) y
O2 Mn1 O11 97.72(6) y
O8 Mn1 O11 170.85(6) y
O2 Mn1 O10 90.04(6) y
O8 Mn1 O10 86.77(6) y
O11 Mn1 O10 97.14(6) y
O2 Mn1 O9 176.91(6) y
O8 Mn1 O9 86.47(6) y
O11 Mn1 O9 85.22(6) y
O10 Mn1 O9 90.51(7) y
O2 Mn1 O7 81.81(5) y
O8 Mn1 O7 86.20(6) y
O11 Mn1 O7 91.03(6) y
O10 Mn1 O7 169.17(6) y
O9 Mn1 O7 97.25(7) y
C1 S1 Sn1 97.01(6) ?
C3 S2 Sn1 95.07(6) ?
C5 S3 Sn1 96.02(6) ?
C2 O1 Sn1 121.39(11) ?
C2 O2 Mn1 139.86(13) ?
C4 O3 Sn1 120.68(11) ?
C6 O5 Sn1 120.74(11) ?
Mn1 O7 H7B 117(2) ?
Mn1 O7 H7A 108(2) ?
H7B O7 H7A 110(3) ?
Mn1 O8 H8A 120.3(19) ?
Mn1 O8 H8B 130.0(18) ?
H8A O8 H8B 103(2) ?
Mn1 O9 H9B 131(3) ?
Mn1 O9 H9A 115(3) ?
H9B O9 H9A 111(3) ?
Mn1 O10 H10B 115(2) ?
Mn1 O10 H10A 115(3) ?
H10B O10 H10A 113(3) ?
Mn1 O11 H11A 118.4(18) ?
Mn1 O11 H11B 124.7(19) ?
H11A O11 H11B 107(3) ?
C2 C1 S1 116.62(12) ?
C2 C1 H1A 108.1 ?
S1 C1 H1A 108.1 ?
C2 C1 H1B 108.1 ?
S1 C1 H1B 108.1 ?
H1A C1 H1B 107.3 ?
O2 C2 O1 122.72(16) ?
O2 C2 C1 115.95(16) ?
O1 C2 C1 121.33(15) ?
C4 C3 S2 115.81(13) ?
C4 C3 H3A 108.3 ?
S2 C3 H3A 108.3 ?
C4 C3 H3B 108.3 ?
S2 C3 H3B 108.3 ?
H3A C3 H3B 107.4 ?
O4 C4 O3 122.76(16) ?
O4 C4 C3 118.21(16) ?
O3 C4 C3 119.02(15) ?
C6 C5 S3 117.17(13) ?
C6 C5 H5A 108.0 ?
S3 C5 H5A 108.0 ?
C6 C5 H5B 108.0 ?
S3 C5 H5B 108.0 ?
H5A C5 H5B 107.2 ?
O6 C6 O5 122.01(17) ?
O6 C6 C5 117.37(16) ?
O5 C6 C5 120.61(16) ?

loop_
_geom_bond_atom_site_label_1
_geom_bond_atom_site_label_2
_geom_bond_distance
_geom_bond_publ_flag
Sn1 O1 2.1286(12) y
Sn1 O5 2.1485(13) y
Sn1 O3 2.1622(12) y
Sn1 S3 2.4434(5) y
Sn1 S1 2.4453(5) y
Sn1 S2 2.4484(5) y
Mn1 O2 2.1440(14) y
Mn1 O8 2.1515(15) y
Mn1 O11 2.1632(14) y
Mn1 O10 2.1726(15) y
Mn1 O9 2.1963(15) y
Mn1 O7 2.2221(15) y
S1 C1 1.8088(18) ?
S2 C3 1.8169(19) ?
S3 C5 1.810(2) ?
O1 C2 1.269(2) ?
O2 C2 1.243(2) ?
O3 C4 1.285(2) ?
O4 C4 1.236(2) ?
O5 C6 1.277(2) ?
O6 C6 1.241(2) ?
O7 H7B 0.814(17) ?
O7 H7A 0.821(18) ?
O8 H8A 0.821(16) ?
O8 H8B 0.824(17) ?
O9 H9B 0.836(16) ?
O9 H9A 0.795(18) ?
O10 H10B 0.819(18) ?
O10 H10A 0.780(18) ?
O11 H11A 0.812(17) ?
O11 H11B 0.819(17) ?
C1 C2 1.512(2) ?
C1 H1A 0.9700 ?
C1 H1B 0.9700 ?
C3 C4 1.514(2) ?
C3 H3A 0.9700 ?
C3 H3B 0.9700 ?
C5 C6 1.505(3) ?
C5 H5A 0.9700 ?
C5 H5B 0.9700 ?

loop_
_geom_hbond_atom_site_label_D
_geom_hbond_atom_site_label_H
_geom_hbond_atom_site_label_A
_geom_hbond_site_symmetry_A
_geom_hbond_distance_DH
_geom_hbond_distance_HA
_geom_hbond_distance_DA
_geom_hbond_angle_DHA
O7 H7A O4 4_576 0.821(18) 1.928(18) 2.747(2) 175(3)
O8 H8A O3 4_576 0.821(16) 1.894(17) 2.7055(19) 169(2)
O8 H8B O6 2 0.824(17) 1.897(17) 2.713(2) 170(3)
O10 H10A O5 2 0.780(18) 2.45(3) 3.098(2) 141(3)
O10 H10A O6 4_576 0.780(18) 2.52(3) 3.024(2) 124(3)
O10 H10B O7 2 0.819(18) 2.07(2) 2.855(2) 162(3)
O11 H11A O4 3_575 0.812(17) 1.952(17) 2.758(2) 173(3)
O11 H11B O6 3_565 0.819(17) 1.996(17) 2.807(2) 170(3)
O9 H9A S1 1_455 0.795(18) 2.525(19) 3.3038(18) 167(3)
O9 H9B S3 4_476 0.836(16) 2.760(16) 3.5251(17) 153(3)
O7 H7B S2 2_545 0.814(17) 2.509(18) 3.2928(15) 162(3)
C1 H1B S3 4_576 0.97 2.75 3.7140(19) 171.1
C3 H3B S2 3_675 0.97 2.82 3.764(2) 164.3
C5 H5A O2 4_575 0.97 2.60 3.465(2) 149.3
